data_2234538
loop_
_publ_author_name
'de Fonseca, Alexandra'
'Gervini, Vanessa Carratu'
'Bresolin, Leandro'
'Locatelli, Aline'
'de Oliveira, Adriano Bof'

_publ_section_title
;
 Bis{4-phenyl-1-[1-(pyridin-2-yl-\k<i>N</i>)ethylidene]thiosemicarbazidato-\k^2^<i>N</i>^1^,<i>S</i>}cadmium
;
_journal_coeditor_code BT5877
_journal_issue 5
_journal_name_full 'Acta Crystallographica Section E'
_journal_page_first m635
_journal_page_last m636
_journal_paper_doi 10.1107/S1600536812016558
_journal_volume 68
_journal_year 2012
_chemical_formula_iupac '[Cd (C14 H13 N4 S1)2]'
_chemical_formula_moiety 'C28 H26 Cd N8 S2'
_chemical_formula_sum 'C28 H26 Cd N8 S2'
_chemical_formula_weight 651.09
_chemical_name_common Bis(2-acetylpyridine-(4-phenylthiosemicarbazonate)cadmiun(II)
_chemical_name_systematic
;
Bis{4-phenyl-1-[1-(pyridin-2-yl-\k<i>N</i>)ethylidene]thiosemicarbazidato-
\k^2^<i>N</i>^1^,<i>S</i>}cadmium
;
_space_group_IT_number 2
_symmetry_cell_setting triclinic
_symmetry_space_group_name_Hall '-P 1'
_symmetry_space_group_name_H-M 'P -1'
_atom_sites_solution_hydrogens geom
_atom_sites_solution_primary direct
_atom_sites_solution_secondary difmap
_audit_creation_method SHELXL-97
_cell_angle_alpha 116.4950(10)
_cell_angle_beta 105.7570(10)
_cell_angle_gamma 96.1220(10)
_cell_formula_units_Z 2
_cell_length_a 9.8452(2)
_cell_length_b 13.0116(3)
_cell_length_c 13.1736(5)
_cell_measurement_reflns_used 5467
_cell_measurement_temperature 296(2)
_cell_measurement_theta_max 23.92
_cell_measurement_theta_min 2.33
_cell_volume 1401.81(7)
_computing_cell_refinement 'SAINT (Bruker, 2009)'
_computing_data_collection 'APEX2 (Bruker, 2009)'
_computing_data_reduction 'SAINT (Bruker, 2009)'
_computing_molecular_graphics 'DIAMOND (Brandenburg, 2006)'
_computing_publication_material 'publCIF (Westrip, 2010)'
_computing_structure_refinement 'SHELXL97 (Sheldrick, 2008)'
_computing_structure_solution 'SHELXS97 (Sheldrick, 2008)'
_diffrn_ambient_temperature 296(2)
_diffrn_measured_fraction_theta_full 0.997
_diffrn_measured_fraction_theta_max 0.997
_diffrn_measurement_device_type 'Bruker APEXII CCD'
_diffrn_measurement_method '\f and \w scans'
_diffrn_radiation_monochromator graphite
_diffrn_radiation_source 'fine-focus sealed tube'
_diffrn_radiation_type MoK\a
_diffrn_radiation_wavelength 0.71073
_diffrn_reflns_av_R_equivalents 0.0439
_diffrn_reflns_av_sigmaI/netI 0.0537
_diffrn_reflns_limit_h_max 13
_diffrn_reflns_limit_h_min -13
_diffrn_reflns_limit_k_max 17
_diffrn_reflns_limit_k_min -18
_diffrn_reflns_limit_l_max 18
_diffrn_reflns_limit_l_min -16
_diffrn_reflns_number 29421
_diffrn_reflns_theta_full 30.08
_diffrn_reflns_theta_max 30.08
_diffrn_reflns_theta_min 2.74
_diffrn_standards_number 0
_exptl_absorpt_coefficient_mu 0.961
_exptl_absorpt_correction_T_max 0.9016
_exptl_absorpt_correction_T_min 0.8163
_exptl_absorpt_correction_type multi-scan
_exptl_absorpt_process_details '(SADABS; Bruker, 2009)'
_exptl_crystal_colour yellow
_exptl_crystal_density_diffrn 1.543
_exptl_crystal_density_method 'not measured'
_exptl_crystal_description block
_exptl_crystal_F_000 660
_exptl_crystal_size_max 0.22
_exptl_crystal_size_mid 0.14
_exptl_crystal_size_min 0.11
_refine_diff_density_max 0.749
_refine_diff_density_min -0.485
_refine_ls_extinction_method none
_refine_ls_goodness_of_fit_ref 1.056
_refine_ls_hydrogen_treatment mixed
_refine_ls_matrix_type full
_refine_ls_number_parameters 362
_refine_ls_number_reflns 8199
_refine_ls_number_restraints 0
_refine_ls_restrained_S_all 1.056
_refine_ls_R_factor_all 0.0620
_refine_ls_R_factor_gt 0.0376
_refine_ls_shift/su_max 0.001
_refine_ls_shift/su_mean 0.000
_refine_ls_structure_factor_coef Fsqd
_refine_ls_weighting_details 'calc w=1/[\s^2^(Fo^2^)+(0.0314P)^2^+0.0548P] where P=(Fo^2^+2Fc^2^)/3'
_refine_ls_weighting_scheme calc
_refine_ls_wR_factor_gt 0.0718
_refine_ls_wR_factor_ref 0.0801
_reflns_number_gt 5975
_reflns_number_total 8199
_reflns_threshold_expression I>2\s(I)
_cod_data_source_file bt5877.cif
_cod_data_source_block I
_cod_database_code 2234538
_cod_database_fobs_code 2234538

loop_
_symmetry_equiv_pos_as_xyz
'x, y, z'
'-x, -y, -z'

loop_
_atom_site_type_symbol
_atom_site_label
_atom_site_fract_x
_atom_site_fract_y
_atom_site_fract_z
_atom_site_U_iso_or_equiv
_atom_site_adp_type
_atom_site_calc_flag
_atom_site_refinement_flags
_atom_site_occupancy
Cd Cd1 0.226151(19) 0.208486(15) 0.431225(15) 0.03261(6) Uani d . 1
S S1 0.04751(7) 0.34127(6) 0.45863(5) 0.03845(15) Uani d . 1
S S2 0.11139(7) 0.07311(6) 0.19832(6) 0.04311(16) Uani d . 1
C C1 0.2081(3) 0.0380(2) 0.5482(2) 0.0349(5) Uani d . 1
C C5 0.3030(3) -0.0431(2) 0.3973(3) 0.0542(7) Uani d . 1
H H4 0.3389 -0.0363 0.3415 0.065 Uiso calc R 1
C C2 0.1985(3) -0.0638(2) 0.5583(3) 0.0468(7) Uani d . 1
H H1 0.1624 -0.0695 0.6145 0.056 Uiso calc R 1
C C3 0.2432(4) -0.1567(3) 0.4838(3) 0.0582(8) Uani d . 1
H H2 0.2360 -0.2261 0.4886 0.070 Uiso calc R 1
C C4 0.2977(4) -0.1462(3) 0.4035(3) 0.0622(9) Uani d . 1
H H3 0.3306 -0.2071 0.3541 0.075 Uiso calc R 1
C C8 0.0828(3) 0.3844(2) 0.6114(2) 0.0319(5) Uani d . 1
C C6 0.1612(3) 0.1410(2) 0.6249(2) 0.0334(5) Uani d . 1
C C9 0.0826(3) 0.5625(2) 0.8007(2) 0.0356(5) Uani d . 1
C C10 0.0613(3) 0.6755(2) 0.8373(2) 0.0436(6) Uani d . 1
H H9 0.0400 0.7026 0.7818 0.052 Uiso calc R 1
C C14 0.1168(4) 0.5245(3) 0.8844(2) 0.0536(8) Uani d . 1
H H13 0.1325 0.4495 0.8618 0.064 Uiso calc R 1
C C7 0.1277(4) 0.1484(3) 0.7318(3) 0.0550(8) Uani d . 1
H H5 0.2132 0.1489 0.7887 0.083 Uiso calc R 1
H H6 0.0495 0.0807 0.7050 0.083 Uiso calc R 1
H H7 0.0989 0.2201 0.7704 0.083 Uiso calc R 1
C C12 0.1050(3) 0.7096(3) 1.0382(2) 0.0526(7) Uani d . 1
H H11 0.1124 0.7584 1.1179 0.063 Uiso calc R 1
C C11 0.0713(3) 0.7478(2) 0.9550(2) 0.0521(7) Uani d . 1
H H10 0.0551 0.8229 0.9782 0.063 Uiso calc R 1
C C13 0.1275(4) 0.5989(3) 1.0025(3) 0.0610(8) Uani d . 1
H H12 0.1505 0.5730 1.0589 0.073 Uiso calc R 1
N N2 0.1521(2) 0.22010(16) 0.59191(17) 0.0324(4) Uani d . 1
N N4 0.0634(3) 0.49398(19) 0.67666(19) 0.0402(5) Uani d . 1
N N3 0.1191(2) 0.32216(17) 0.66504(17) 0.0348(4) Uani d . 1
N N1 0.2593(2) 0.04738(17) 0.46709(19) 0.0399(5) Uani d . 1
C C22 0.2505(3) 0.1299(2) 0.1648(2) 0.0337(5) Uani d . 1
C C20 0.5236(3) 0.3367(2) 0.4314(2) 0.0334(5) Uani d . 1
C C15 0.5532(3) 0.3897(2) 0.5636(2) 0.0340(5) Uani d . 1
C C23 0.3274(3) 0.0925(2) -0.0112(2) 0.0405(6) Uani d . 1
C C24 0.3295(3) -0.0091(3) -0.1097(2) 0.0503(7) Uani d . 1
H H22 0.2653 -0.0818 -0.1376 0.060 Uiso calc R 1
C C16 0.6781(3) 0.4789(2) 0.6492(2) 0.0489(7) Uani d . 1
H H14 0.7463 0.5080 0.6250 0.059 Uiso calc R 1
C C28 0.4211(3) 0.1993(3) 0.0278(3) 0.0581(8) Uani d . 1
H H26 0.4193 0.2683 0.0927 0.070 Uiso calc R 1
C C19 0.4774(3) 0.3928(2) 0.7153(2) 0.0489(7) Uani d . 1
H H17 0.4083 0.3634 0.7385 0.059 Uiso calc R 1
C C18 0.5999(3) 0.4811(3) 0.8043(3) 0.0600(8) Uani d . 1
H H16 0.6133 0.5106 0.8860 0.072 Uiso calc R 1
C C17 0.7008(3) 0.5246(3) 0.7713(3) 0.0642(9) Uani d . 1
H H15 0.7845 0.5845 0.8300 0.077 Uiso calc R 1
C C25 0.4256(4) -0.0030(4) -0.1660(3) 0.0688(10) Uani d . 1
H H23 0.4262 -0.0715 -0.2320 0.083 Uiso calc R 1
C C27 0.5184(4) 0.2041(4) -0.0295(3) 0.0795(11) Uani d . 1
H H25 0.5827 0.2764 -0.0026 0.095 Uiso calc R 1
C C26 0.5200(4) 0.1022(4) -0.1263(3) 0.0835(12) Uani d . 1
H H24 0.5858 0.1054 -0.1644 0.100 Uiso calc R 1
N N6 0.3994(2) 0.25909(17) 0.35954(17) 0.0327(4) Uani d . 1
N N5 0.4528(2) 0.34715(18) 0.59691(18) 0.0389(5) Uani d . 1
N N7 0.3738(2) 0.21135(18) 0.23768(18) 0.0374(5) Uani d . 1
N N8 0.2265(3) 0.0800(2) 0.0431(2) 0.0429(5) Uani d . 1
C C21 0.6341(3) 0.3730(2) 0.3876(3) 0.0480(7) Uani d . 1
H H18 0.6029 0.3237 0.3010 0.072 Uiso calc R 1
H H19 0.7266 0.3639 0.4253 0.072 Uiso calc R 1
H H20 0.6440 0.4548 0.4081 0.072 Uiso calc R 1
H H8 0.041(3) 0.531(2) 0.639(2) 0.035(7) Uiso d . 1
H H21 0.152(3) 0.024(2) -0.002(2) 0.042(8) Uiso d . 1

loop_
_atom_site_aniso_label
_atom_site_aniso_U_11
_atom_site_aniso_U_22
_atom_site_aniso_U_33
_atom_site_aniso_U_12
_atom_site_aniso_U_13
_atom_site_aniso_U_23
Cd1 0.03545(10) 0.03298(10) 0.03154(10) 0.00908(7) 0.01550(7) 0.01576(8)
S1 0.0509(4) 0.0407(3) 0.0317(3) 0.0229(3) 0.0181(3) 0.0201(3)
S2 0.0417(4) 0.0439(4) 0.0312(3) -0.0027(3) 0.0145(3) 0.0108(3)
C1 0.0361(13) 0.0341(13) 0.0347(13) 0.0098(10) 0.0081(11) 0.0196(11)
C5 0.071(2) 0.0504(17) 0.0535(18) 0.0301(15) 0.0326(16) 0.0266(15)
C2 0.0517(17) 0.0423(15) 0.0526(17) 0.0155(13) 0.0159(14) 0.0295(14)
C3 0.070(2) 0.0413(16) 0.067(2) 0.0229(15) 0.0158(17) 0.0325(16)
C4 0.076(2) 0.0465(17) 0.065(2) 0.0355(17) 0.0270(18) 0.0236(16)
C8 0.0342(13) 0.0356(12) 0.0323(12) 0.0132(10) 0.0161(10) 0.0190(11)
C6 0.0325(13) 0.0377(13) 0.0355(13) 0.0118(10) 0.0128(10) 0.0217(11)
C9 0.0387(14) 0.0384(13) 0.0318(13) 0.0139(11) 0.0160(11) 0.0164(11)
C10 0.0548(17) 0.0375(14) 0.0387(15) 0.0139(12) 0.0167(13) 0.0188(12)
C14 0.083(2) 0.0494(17) 0.0436(16) 0.0323(16) 0.0317(16) 0.0268(14)
C7 0.077(2) 0.0605(18) 0.0552(18) 0.0314(16) 0.0366(17) 0.0407(16)
C12 0.0600(19) 0.0539(18) 0.0330(15) 0.0100(15) 0.0200(14) 0.0120(14)
C11 0.0620(19) 0.0373(15) 0.0437(16) 0.0114(13) 0.0199(14) 0.0092(13)
C13 0.089(3) 0.066(2) 0.0376(16) 0.0265(18) 0.0281(16) 0.0293(16)
N2 0.0367(11) 0.0310(10) 0.0342(11) 0.0130(9) 0.0156(9) 0.0176(9)
N4 0.0582(15) 0.0395(12) 0.0352(12) 0.0258(11) 0.0220(11) 0.0227(11)
N3 0.0424(12) 0.0341(11) 0.0337(11) 0.0164(9) 0.0181(9) 0.0177(9)
N1 0.0485(13) 0.0358(11) 0.0429(12) 0.0161(10) 0.0226(10) 0.0210(10)
C22 0.0372(13) 0.0355(13) 0.0295(12) 0.0119(11) 0.0142(10) 0.0151(11)
C20 0.0298(12) 0.0322(12) 0.0374(13) 0.0096(10) 0.0113(10) 0.0167(11)
C15 0.0286(12) 0.0319(12) 0.0383(14) 0.0100(10) 0.0085(10) 0.0164(11)
C23 0.0376(14) 0.0546(16) 0.0310(13) 0.0150(12) 0.0143(11) 0.0208(12)
C24 0.0570(18) 0.0598(18) 0.0364(15) 0.0242(15) 0.0189(13) 0.0225(14)
C16 0.0342(14) 0.0499(16) 0.0455(16) 0.0017(12) 0.0088(12) 0.0151(14)
C28 0.066(2) 0.0600(19) 0.0418(16) 0.0029(16) 0.0255(15) 0.0190(15)
C19 0.0475(17) 0.0543(17) 0.0359(15) 0.0064(13) 0.0106(13) 0.0193(13)
C18 0.0511(18) 0.070(2) 0.0342(15) 0.0070(16) 0.0053(14) 0.0136(15)
C17 0.0414(17) 0.068(2) 0.0418(17) -0.0061(15) -0.0007(14) 0.0074(16)
C25 0.062(2) 0.103(3) 0.0435(18) 0.043(2) 0.0279(17) 0.0286(19)
C27 0.067(2) 0.099(3) 0.058(2) -0.012(2) 0.0248(18) 0.034(2)
C26 0.062(2) 0.142(4) 0.050(2) 0.024(3) 0.0331(19) 0.043(2)
N6 0.0313(11) 0.0344(10) 0.0318(11) 0.0082(9) 0.0121(9) 0.0156(9)
N5 0.0353(11) 0.0407(12) 0.0343(12) 0.0056(9) 0.0088(9) 0.0164(10)
N7 0.0334(11) 0.0444(12) 0.0315(11) 0.0061(9) 0.0134(9) 0.0164(10)
N8 0.0394(13) 0.0470(13) 0.0313(12) 0.0009(11) 0.0133(10) 0.0124(11)
C21 0.0370(15) 0.0528(17) 0.0535(17) 0.0046(12) 0.0173(13) 0.0268(14)

loop_
_atom_type_symbol
_atom_type_description
_atom_type_scat_dispersion_real
_atom_type_scat_dispersion_imag
_atom_type_scat_source
C C 0.0033 0.0016 'International Tables Vol C Tables 4.2.6.8 and 6.1.1.4'
H H 0.0000 0.0000 'International Tables Vol C Tables 4.2.6.8 and 6.1.1.4'
Cd Cd -0.8075 1.2024 'International Tables Vol C Tables 4.2.6.8 and 6.1.1.4'
N N 0.0061 0.0033 'International Tables Vol C Tables 4.2.6.8 and 6.1.1.4'
S S 0.1246 0.1234 'International Tables Vol C Tables 4.2.6.8 and 6.1.1.4'

loop_
_geom_angle_atom_site_label_1
_geom_angle_atom_site_label_2
_geom_angle_atom_site_label_3
_geom_angle
N6 Cd1 N2 151.43(7)
N6 Cd1 N1 111.91(7)
N2 Cd1 N1 67.80(6)
N6 Cd1 N5 68.06(7)
N2 Cd1 N5 83.38(7)
N1 Cd1 N5 94.00(7)
N6 Cd1 S1 113.46(5)
N2 Cd1 S1 71.90(5)
N1 Cd1 S1 134.61(5)
N5 Cd1 S1 101.36(5)
N6 Cd1 S2 75.54(5)
N2 Cd1 S2 132.65(5)
N1 Cd1 S2 93.71(5)
N5 Cd1 S2 143.06(5)
S1 Cd1 S2 98.58(2)
C8 S1 Cd1 95.23(8)
C22 S2 Cd1 96.70(8)
N1 C1 C2 121.2(2)
N1 C1 C6 116.9(2)
C2 C1 C6 121.9(2)
N1 C5 C4 123.3(3)
N1 C5 H4 118.3
C4 C5 H4 118.3
C3 C2 C1 119.0(3)
C3 C2 H1 120.5
C1 C2 H1 120.5
C4 C3 C2 119.8(3)
C4 C3 H2 120.1
C2 C3 H2 120.1
C3 C4 C5 118.2(3)
C3 C4 H3 120.9
C5 C4 H3 120.9
N3 C8 N4 119.1(2)
N3 C8 S1 127.34(17)
N4 C8 S1 113.48(17)
N2 C6 C1 115.1(2)
N2 C6 C7 124.1(2)
C1 C6 C7 120.7(2)
C14 C9 C10 119.0(2)
C14 C9 N4 125.1(2)
C10 C9 N4 115.9(2)
C11 C10 C9 120.7(3)
C11 C10 H9 119.7
C9 C10 H9 119.7
C9 C14 C13 119.5(3)
C9 C14 H13 120.3
C13 C14 H13 120.3
C6 C7 H5 109.5
C6 C7 H6 109.5
H5 C7 H6 109.5
C6 C7 H7 109.5
H5 C7 H7 109.5
H6 C7 H7 109.5
C13 C12 C11 119.2(3)
C13 C12 H11 120.4
C11 C12 H11 120.4
C12 C11 C10 120.2(3)
C12 C11 H10 119.9
C10 C11 H10 119.9
C12 C13 C14 121.5(3)
C12 C13 H12 119.3
C14 C13 H12 119.3
C6 N2 N3 117.64(19)
C6 N2 Cd1 121.55(15)
N3 N2 Cd1 120.07(13)
C8 N4 C9 132.0(2)
C8 N4 H8 116.0(16)
C9 N4 H8 111.9(16)
C8 N3 N2 112.35(18)
C5 N1 C1 118.4(2)
C5 N1 Cd1 122.97(18)
C1 N1 Cd1 117.63(15)
N7 C22 N8 115.7(2)
N7 C22 S2 129.77(18)
N8 C22 S2 114.48(18)
N6 C20 C15 116.4(2)
N6 C20 C21 123.3(2)
C15 C20 C21 120.3(2)
N5 C15 C16 121.1(2)
N5 C15 C20 117.2(2)
C16 C15 C20 121.7(2)
C28 C23 C24 119.2(3)
C28 C23 N8 123.3(2)
C24 C23 N8 117.5(2)
C25 C24 C23 120.3(3)
C25 C24 H22 119.9
C23 C24 H22 119.9
C15 C16 C17 119.3(3)
C15 C16 H14 120.3
C17 C16 H14 120.3
C23 C28 C27 119.9(3)
C23 C28 H26 120.1
C27 C28 H26 120.1
N5 C19 C18 123.1(3)
N5 C19 H17 118.5
C18 C19 H17 118.5
C17 C18 C19 118.8(3)
C17 C18 H16 120.6
C19 C18 H16 120.6
C18 C17 C16 119.3(3)
C18 C17 H15 120.3
C16 C17 H15 120.3
C26 C25 C24 120.6(3)
C26 C25 H23 119.7
C24 C25 H23 119.7
C26 C27 C28 120.0(3)
C26 C27 H25 120.0
C28 C27 H25 120.0
C25 C26 C27 120.0(3)
C25 C26 H24 120.0
C27 C26 H24 120.0
C20 N6 N7 115.53(19)
C20 N6 Cd1 122.35(16)
N7 N6 Cd1 122.07(14)
C19 N5 C15 118.3(2)
C19 N5 Cd1 125.71(18)
C15 N5 Cd1 115.53(15)
C22 N7 N6 115.70(19)
C22 N8 C23 127.6(2)
C22 N8 H21 114.8(18)
C23 N8 H21 115.6(18)
C20 C21 H18 109.5
C20 C21 H19 109.5
H18 C21 H19 109.5
C20 C21 H20 109.5
H18 C21 H20 109.5
H19 C21 H20 109.5

loop_
_geom_bond_atom_site_label_1
_geom_bond_atom_site_label_2
_geom_bond_distance
Cd1 N6 2.3288(19)
Cd1 N2 2.3691(18)
Cd1 N1 2.381(2)
Cd1 N5 2.446(2)
Cd1 S1 2.5778(6)
Cd1 S2 2.5814(7)
S1 C8 1.748(2)
S2 C22 1.738(2)
C1 N1 1.344(3)
C1 C2 1.385(3)
C1 C6 1.487(3)
C5 N1 1.332(3)
C5 C4 1.376(4)
C5 H4 0.9300
C2 C3 1.381(4)
C2 H1 0.9300
C3 C4 1.360(4)
C3 H2 0.9300
C4 H3 0.9300
C8 N3 1.311(3)
C8 N4 1.365(3)
C6 N2 1.285(3)
C6 C7 1.498(3)
C9 C14 1.377(4)
C9 C10 1.387(3)
C9 N4 1.413(3)
C10 C11 1.376(3)
C10 H9 0.9300
C14 C13 1.383(4)
C14 H13 0.9300
C7 H5 0.9600
C7 H6 0.9600
C7 H7 0.9600
C12 C13 1.365(4)
C12 C11 1.373(4)
C12 H11 0.9300
C11 H10 0.9300
C13 H12 0.9300
N2 N3 1.385(2)
N4 H8 0.84(2)
C22 N7 1.305(3)
C22 N8 1.371(3)
C20 N6 1.291(3)
C20 C15 1.484(3)
C20 C21 1.489(3)
C15 N5 1.346(3)
C15 C16 1.380(3)
C23 C28 1.371(4)
C23 C24 1.386(3)
C23 N8 1.407(3)
C24 C25 1.367(4)
C24 H22 0.9300
C16 C17 1.383(4)
C16 H14 0.9300
C28 C27 1.383(4)
C28 H26 0.9300
C19 N5 1.335(3)
C19 C18 1.373(4)
C19 H17 0.9300
C18 C17 1.353(4)
C18 H16 0.9300
C17 H15 0.9300
C25 C26 1.355(5)
C25 H23 0.9300
C27 C26 1.375(5)
C27 H25 0.9300
C26 H24 0.9300
N6 N7 1.373(3)
N8 H21 0.83(3)
C21 H18 0.9600
C21 H19 0.9600
C21 H20 0.9600

loop_
_geom_hbond_atom_site_label_D
_geom_hbond_atom_site_label_H
_geom_hbond_atom_site_label_A
_geom_hbond_site_symmetry_A
_geom_hbond_distance_DH
_geom_hbond_distance_HA
_geom_hbond_distance_DA
_geom_hbond_angle_DHA
N4 H8 S1 2_566 0.84(2) 2.60(3) 3.437(2) 172(2)
N8 H21 S2 2 0.83(3) 2.79(3) 3.513(2) 147(2)

loop_
_geom_torsion_atom_site_label_1
_geom_torsion_atom_site_label_2
_geom_torsion_atom_site_label_3
_geom_torsion_atom_site_label_4
_geom_torsion
N6 Cd1 S1 C8 -124.64(10)
N2 Cd1 S1 C8 25.28(9)
N1 Cd1 S1 C8 53.53(11)
N5 Cd1 S1 C8 -53.81(10)
S2 Cd1 S1 C8 157.47(8)
N6 Cd1 S2 C22 -2.87(9)
N2 Cd1 S2 C22 -177.49(10)
N1 Cd1 S2 C22 -114.55(10)
N5 Cd1 S2 C22 -12.87(12)
S1 Cd1 S2 C22 109.27(8)
N1 C1 C2 C3 0.3(4)
C6 C1 C2 C3 179.7(2)
C1 C2 C3 C4 1.0(4)
C2 C3 C4 C5 -1.6(5)
N1 C5 C4 C3 1.0(5)
Cd1 S1 C8 N3 -31.2(2)
Cd1 S1 C8 N4 151.43(17)
N1 C1 C6 N2 11.0(3)
C2 C1 C6 N2 -168.4(2)
N1 C1 C6 C7 -169.2(2)
C2 C1 C6 C7 11.4(4)
C14 C9 C10 C11 -1.3(4)
N4 C9 C10 C11 177.3(3)
C10 C9 C14 C13 0.7(4)
N4 C9 C14 C13 -177.7(3)
C13 C12 C11 C10 -0.4(5)
C9 C10 C11 C12 1.1(4)
C11 C12 C13 C14 -0.1(5)
C9 C14 C13 C12 0.0(5)
C1 C6 N2 N3 -175.47(19)
C7 C6 N2 N3 4.7(4)
C1 C6 N2 Cd1 -5.3(3)
C7 C6 N2 Cd1 174.9(2)
N6 Cd1 N2 C6 -95.5(2)
N1 Cd1 N2 C6 -0.13(18)
N5 Cd1 N2 C6 -97.20(19)
S1 Cd1 N2 C6 158.52(19)
S2 Cd1 N2 C6 73.6(2)
N6 Cd1 N2 N3 74.4(2)
N1 Cd1 N2 N3 169.78(18)
N5 Cd1 N2 N3 72.71(16)
S1 Cd1 N2 N3 -31.57(15)
S2 Cd1 N2 N3 -116.53(15)
N3 C8 N4 C9 4.0(4)
S1 C8 N4 C9 -178.4(2)
C14 C9 N4 C8 -5.7(5)
C10 C9 N4 C8 175.8(3)
N4 C8 N3 N2 -172.7(2)
S1 C8 N3 N2 10.1(3)
C6 N2 N3 C8 -166.8(2)
Cd1 N2 N3 C8 23.0(2)
C4 C5 N1 C1 0.4(4)
C4 C5 N1 Cd1 -168.1(2)
C2 C1 N1 C5 -1.0(4)
C6 C1 N1 C5 179.6(2)
C2 C1 N1 Cd1 168.07(19)
C6 C1 N1 Cd1 -11.3(3)
N6 Cd1 N1 C5 -36.1(2)
N2 Cd1 N1 C5 174.8(2)
N5 Cd1 N1 C5 -104.0(2)
S1 Cd1 N1 C5 145.7(2)
S2 Cd1 N1 C5 39.8(2)
N6 Cd1 N1 C1 155.39(17)
N2 Cd1 N1 C1 6.27(17)
N5 Cd1 N1 C1 87.45(18)
S1 Cd1 N1 C1 -22.8(2)
S2 Cd1 N1 C1 -128.71(17)
Cd1 S2 C22 N7 2.4(2)
Cd1 S2 C22 N8 -178.32(17)
N6 C20 C15 N5 4.1(3)
C21 C20 C15 N5 -175.7(2)
N6 C20 C15 C16 -176.0(2)
C21 C20 C15 C16 4.3(4)
C28 C23 C24 C25 1.0(4)
N8 C23 C24 C25 -179.6(3)
N5 C15 C16 C17 0.4(4)
C20 C15 C16 C17 -179.6(2)
C24 C23 C28 C27 -1.3(5)
N8 C23 C28 C27 179.3(3)
N5 C19 C18 C17 0.2(5)
C19 C18 C17 C16 -0.1(5)
C15 C16 C17 C18 -0.1(5)
C23 C24 C25 C26 0.1(5)
C23 C28 C27 C26 0.7(5)
C24 C25 C26 C27 -0.8(6)
C28 C27 C26 C25 0.4(6)
C15 C20 N6 N7 179.82(18)
C21 C20 N6 N7 -0.4(3)
C15 C20 N6 Cd1 2.1(3)
C21 C20 N6 Cd1 -178.17(17)
N2 Cd1 N6 C20 -6.2(3)
N1 Cd1 N6 C20 -89.70(19)
N5 Cd1 N6 C20 -4.35(17)
S1 Cd1 N6 C20 88.90(18)
S2 Cd1 N6 C20 -177.89(19)
N2 Cd1 N6 N7 176.23(14)
N1 Cd1 N6 N7 92.71(17)
N5 Cd1 N6 N7 178.06(18)
S1 Cd1 N6 N7 -88.69(16)
S2 Cd1 N6 N7 4.52(15)
C18 C19 N5 C15 0.1(4)
C18 C19 N5 Cd1 -171.9(2)
C16 C15 N5 C19 -0.4(4)
C20 C15 N5 C19 179.6(2)
C16 C15 N5 Cd1 172.36(19)
C20 C15 N5 Cd1 -7.6(3)
N6 Cd1 N5 C19 178.4(2)
N2 Cd1 N5 C19 -2.5(2)
N1 Cd1 N5 C19 -69.6(2)
S1 Cd1 N5 C19 67.5(2)
S2 Cd1 N5 C19 -171.19(17)
N6 Cd1 N5 C15 6.18(15)
N2 Cd1 N5 C15 -174.70(17)
N1 Cd1 N5 C15 118.22(17)
S1 Cd1 N5 C15 -104.72(16)
S2 Cd1 N5 C15 16.6(2)
N8 C22 N7 N6 -178.4(2)
S2 C22 N7 N6 0.8(3)
C20 N6 N7 C22 177.8(2)
Cd1 N6 N7 C22 -4.5(3)
N7 C22 N8 C23 10.8(4)
S2 C22 N8 C23 -168.6(2)
C28 C23 N8 C22 -44.0(4)
C24 C23 N8 C22 136.6(3)
